data_4068324
loop_
_publ_author_name
'Saeed, Irfan'
'Katao, Shohei'
'Nomura, Kotohiro'

_publ_section_title
;
 Synthesis and Structural Analysis of
 (Cyclopentadienyl)(pyrrolide)titanium(IV) Complexes and Their Use in
 Catalysis for Olefin Polymerization
;
_journal_issue 1
_journal_name_full Organometallics
_journal_page_first 111
_journal_paper_doi 10.1021/om800713t
_journal_volume 28
_journal_year 2009
_chemical_formula_moiety 'C16 H23 Cl2 N Ti '
_chemical_formula_sum 'C16 H23 Cl2 N Ti'
_chemical_formula_weight 348.17
_space_group_IT_number 19
_symmetry_cell_setting orthorhombic
_symmetry_Int_Tables_number 19
_symmetry_space_group_name_Hall 'P 2ac 2ab'
_symmetry_space_group_name_H-M 'P 21 21 21'
_cell_angle_alpha 90.0000
_cell_angle_beta 90.0000
_cell_angle_gamma 90.0000
_cell_formula_units_Z 4
_cell_length_a 7.4447(3)
_cell_length_b 15.0333(6)
_cell_length_c 15.3365(6)
_cell_measurement_reflns_used 11171
_cell_measurement_temperature 243.1
_cell_measurement_theta_max 27.4
_cell_measurement_theta_min 3.0
_cell_volume 1716.44(12)
_computing_cell_refinement PROCESS-AUTO
_computing_data_collection PROCESS-AUTO
_computing_data_reduction CrystalStructure
_computing_publication_material 'CrystalStructure 3.8'
_computing_structure_refinement CRYSTALS
_computing_structure_solution 'DIRDIF99 (PATTY)'
_diffrn_detector_area_resol_mean 10.00
_diffrn_measured_fraction_theta_full 0.998
_diffrn_measured_fraction_theta_max 0.998
_diffrn_measurement_device_type 'Rigaku RAXIS-RAPID'
_diffrn_measurement_method \w
_diffrn_radiation_type 'Mo K\a'
_diffrn_radiation_wavelength 0.71075
_diffrn_reflns_av_R_equivalents 0.064
_diffrn_reflns_limit_h_max 9
_diffrn_reflns_limit_h_min -9
_diffrn_reflns_limit_k_max 19
_diffrn_reflns_limit_k_min -19
_diffrn_reflns_limit_l_max 19
_diffrn_reflns_limit_l_min -19
_diffrn_reflns_number 16422
_diffrn_reflns_theta_full 27.43
_diffrn_reflns_theta_max 27.43
_exptl_absorpt_coefficient_mu 0.800
_exptl_absorpt_correction_T_max 0.938
_exptl_absorpt_correction_T_min 0.651
_exptl_absorpt_correction_type multi-scan
_exptl_absorpt_process_details
;
    Higashi, T. (1995). Program for Absorption Correction.
    Rigaku Corporation, Tokyo, Japan.
;
_exptl_crystal_colour black
_exptl_crystal_density_diffrn 1.347
_exptl_crystal_density_method 'not measured'
_exptl_crystal_description block
_exptl_crystal_F_000 728.00
_exptl_crystal_size_max 0.40
_exptl_crystal_size_mid 0.10
_exptl_crystal_size_min 0.08
_refine_diff_density_max 0.31
_refine_diff_density_min -0.33
_refine_ls_extinction_method none
_refine_ls_goodness_of_fit_ref 1.013
_refine_ls_hydrogen_treatment refall
_refine_ls_number_parameters 204
_refine_ls_number_reflns 1391
_refine_ls_R_factor_gt 0.0429
_refine_ls_shift/su_max 0.0000
_refine_ls_structure_factor_coef Fsqd
_refine_ls_weighting_details 'w = 1/[0.0011Fo^2^ + 1.0000\s(Fo^2^)]/(4Fo^2^)'
_refine_ls_weighting_scheme calc
_refine_ls_wR_factor_ref 0.1050
_reflns_number_gt 1383
_reflns_number_total 2245
_reflns_threshold_expression F^2^>2.0\s(F^2^)
_cod_data_source_file om800713t_si_002.cif
_cod_data_source_block '_IS1-69-1'
_cod_original_cell_volume 1716.43(12)
_cod_original_formula_sum 'C16 H23 Cl2 N Ti '
_cod_database_code 4068324

loop_
_symmetry_equiv_pos_site_id
_symmetry_equiv_pos_as_xyz
1 +X,+Y,+Z
2 1/2+X,1/2-Y,-Z
3 -X,1/2+Y,1/2-Z
4 1/2-X,-Y,1/2+Z

loop_
_atom_site_label
_atom_site_type_symbol
_atom_site_fract_x
_atom_site_fract_y
_atom_site_fract_z
_atom_site_U_iso_or_equiv
_atom_site_adp_type
_atom_site_occupancy
_atom_site_symmetry_multiplicity
_atom_site_calc_flag
_atom_site_refinement_flags
Ti(1) Ti 0.12691(13) -0.00560(7) 1.00032(7) 0.0312(2) Uani 1.00 1 d .
Cl(1) Cl 0.0447(2) 0.09168(11) 1.10570(10) 0.0445(4) Uani 1.00 1 d .
Cl(2) Cl 0.0882(2) -0.13911(11) 1.06327(12) 0.0583(5) Uani 1.00 1 d .
N(1) N -0.0791(6) 0.0022(3) 0.9202(2) 0.0449(15) Uani 1.00 1 d .
C(1) C 0.3700(8) -0.0555(3) 0.9162(4) 0.0378(16) Uani 1.00 1 d .
C(2) C 0.3126(7) 0.0263(3) 0.8815(3) 0.0323(16) Uani 1.00 1 d .
C(3) C 0.3414(7) 0.0938(3) 0.9452(3) 0.0335(16) Uani 1.00 1 d .
C(4) C 0.4244(7) 0.0537(4) 1.0191(3) 0.0379(17) Uani 1.00 1 d .
C(5) C 0.4422(8) -0.0388(3) 1.0018(4) 0.0407(16) Uani 1.00 1 d .
C(6) C 0.3711(10) -0.1435(4) 0.8690(4) 0.057(2) Uani 1.00 1 d .
C(7) C 0.2463(9) 0.0403(4) 0.7900(3) 0.049(2) Uani 1.00 1 d .
C(8) C 0.3056(9) 0.1914(3) 0.9362(4) 0.053(2) Uani 1.00 1 d .
C(9) C 0.4945(9) 0.0999(4) 1.0977(4) 0.054(2) Uani 1.00 1 d .
C(10) C 0.5330(9) -0.1058(4) 1.0582(4) 0.063(2) Uani 1.00 1 d .
C(11) C -0.1487(9) -0.0474(4) 0.8520(4) 0.050(2) Uani 1.00 1 d .
C(12) C -0.2379(8) 0.0026(5) 0.7955(4) 0.0479(19) Uani 1.00 1 d .
C(13) C -0.2275(8) 0.0951(4) 0.8248(4) 0.048(2) Uani 1.00 1 d .
C(14) C -0.1327(8) 0.0928(4) 0.8998(4) 0.0452(18) Uani 1.00 1 d .
C(15) C -0.1238(10) -0.1446(4) 0.8487(5) 0.070(2) Uani 1.00 1 d .
C(16) C -0.2985(10) 0.1765(4) 0.7799(4) 0.069(2) Uani 1.00 1 d .
H(1) H 0.2738 -0.1455 0.8290 0.069 Uiso 1.00 1 c R
H(2) H 0.4811 -0.1500 0.8383 0.069 Uiso 1.00 1 c R
H(3) H 0.3592 -0.1905 0.9101 0.069 Uiso 1.00 1 c R
H(4) H 0.3420 0.0614 0.7546 0.059 Uiso 1.00 1 c R
H(5) H 0.2032 -0.0145 0.7672 0.059 Uiso 1.00 1 c R
H(6) H 0.1518 0.0827 0.7902 0.059 Uiso 1.00 1 c R
H(7) H 0.2486 0.2127 0.9875 0.064 Uiso 1.00 1 c R
H(8) H 0.4159 0.2220 0.9279 0.064 Uiso 1.00 1 c R
H(9) H 0.2296 0.2014 0.8874 0.064 Uiso 1.00 1 c R
H(10) H 0.6123 0.1213 1.0864 0.065 Uiso 1.00 1 c R
H(11) H 0.4182 0.1485 1.1117 0.065 Uiso 1.00 1 c R
H(12) H 0.4976 0.0595 1.1453 0.065 Uiso 1.00 1 c R
H(13) H 0.4970 -0.0973 1.1171 0.076 Uiso 1.00 1 c R
H(14) H 0.5003 -0.1639 1.0398 0.076 Uiso 1.00 1 c R
H(15) H 0.6595 -0.0988 1.0537 0.076 Uiso 1.00 1 c R
H(16) H -0.2982 -0.0180 0.7448 0.057 Uiso 1.00 1 c R
H(17) H -0.1048 0.1434 0.9343 0.054 Uiso 1.00 1 c R
H(18) H -0.1701 -0.1705 0.9005 0.084 Uiso 1.00 1 c R
H(19) H -0.1858 -0.1680 0.7997 0.084 Uiso 1.00 1 c R
H(20) H 0.0006 -0.1578 0.8438 0.084 Uiso 1.00 1 c R
H(21) H -0.2284 0.1884 0.7294 0.083 Uiso 1.00 1 c R
H(22) H -0.4199 0.1669 0.7633 0.083 Uiso 1.00 1 c R
H(23) H -0.2920 0.2258 0.8185 0.083 Uiso 1.00 1 c R

loop_
_atom_site_aniso_label
_atom_site_aniso_U_11
_atom_site_aniso_U_22
_atom_site_aniso_U_33
_atom_site_aniso_U_12
_atom_site_aniso_U_13
_atom_site_aniso_U_23
Ti(1) 0.0294(5) 0.0311(5) 0.0330(4) -0.0019(4) 0.0011(5) 0.0015(6)
Cl(1) 0.0483(9) 0.0467(9) 0.0384(7) 0.0057(8) 0.0051(7) -0.0049(7)
Cl(2) 0.0590(11) 0.0390(9) 0.0769(11) -0.0056(8) 0.0113(10) 0.0165(9)
N(1) 0.043(3) 0.055(3) 0.037(2) -0.007(3) -0.000(2) -0.006(3)
C(1) 0.029(3) 0.034(3) 0.050(3) -0.003(2) 0.008(3) -0.003(3)
C(2) 0.031(3) 0.033(3) 0.033(2) -0.007(2) 0.008(2) -0.002(2)
C(3) 0.027(3) 0.033(3) 0.040(3) -0.007(2) 0.006(2) 0.004(3)
C(4) 0.025(3) 0.047(3) 0.043(3) -0.009(2) -0.003(2) -0.000(3)
C(5) 0.029(3) 0.043(3) 0.050(3) 0.005(2) -0.003(3) 0.004(3)
C(6) 0.049(4) 0.044(4) 0.079(4) 0.005(3) 0.014(4) -0.020(3)
C(7) 0.049(4) 0.065(4) 0.034(3) -0.005(3) 0.004(3) -0.003(3)
C(8) 0.066(4) 0.032(3) 0.062(4) -0.005(3) 0.013(4) 0.006(3)
C(9) 0.044(4) 0.070(5) 0.049(3) -0.015(3) -0.005(3) -0.007(3)
C(10) 0.048(4) 0.059(4) 0.082(5) 0.009(3) -0.007(4) 0.011(4)
C(11) 0.038(4) 0.054(4) 0.056(4) -0.008(3) 0.000(3) -0.002(3)
C(12) 0.034(3) 0.065(4) 0.045(3) -0.002(3) -0.005(2) -0.004(4)
C(13) 0.036(3) 0.053(4) 0.054(4) 0.000(3) 0.005(3) 0.008(3)
C(14) 0.047(3) 0.046(3) 0.043(3) -0.006(3) 0.008(3) -0.009(3)
C(15) 0.053(4) 0.052(4) 0.105(6) -0.002(4) 0.016(4) -0.016(4)
C(16) 0.062(5) 0.079(5) 0.067(4) 0.013(4) -0.001(4) -0.003(4)

loop_
_atom_type_symbol
_atom_type_description
_atom_type_scat_dispersion_real
_atom_type_scat_dispersion_imag
_atom_type_scat_source
C C 0.003 0.002
;
International Tables for Crystallography
(1992, Vol. C, Tables 4.2.6.8 and 6.1.1.4)
;
H H 0.000 0.000
;
International Tables for Crystallography
(1992, Vol. C, Table 6.1.1.4)
;
Cl Cl 0.148 0.159
;
International Tables for Crystallography
(1992, Vol. C, Tables 4.2.6.8 and 6.1.1.4)
;
N N 0.006 0.003
;
International Tables for Crystallography
(1992, Vol. C, Tables 4.2.6.8 and 6.1.1.4)
;
Ti Ti 0.278 0.446
;
International Tables for Crystallography
(1992, Vol. C, Tables 4.2.6.8 and 6.1.1.4)
;

loop_
_geom_angle_atom_site_label_1
_geom_angle_atom_site_label_2
_geom_angle_atom_site_label_3
_geom_angle
_geom_angle_publ_flag
Cl(1) Ti(1) Cl(2) 103.63(7) yes
Cl(1) Ti(1) N(1) 101.32(15) yes
Cl(1) Ti(1) C(1) 143.90(15) yes
Cl(1) Ti(1) C(2) 125.73(15) yes
Cl(1) Ti(1) C(3) 91.73(15) yes
Cl(1) Ti(1) C(4) 85.65(15) yes
Cl(1) Ti(1) C(5) 113.09(16) yes
Cl(2) Ti(1) N(1) 102.81(17) yes
Cl(2) Ti(1) C(1) 92.84(15) yes
Cl(2) Ti(1) C(2) 126.47(15) yes
Cl(2) Ti(1) C(3) 144.29(15) yes
Cl(2) Ti(1) C(4) 113.45(16) yes
Cl(2) Ti(1) C(5) 86.31(15) yes
N(1) Ti(1) C(1) 106.1(2) yes
N(1) Ti(1) C(2) 87.8(2) yes
N(1) Ti(1) C(3) 105.5(2) yes
N(1) Ti(1) C(4) 140.4(2) yes
N(1) Ti(1) C(5) 141.3(2) yes
C(1) Ti(1) C(2) 34.95(19) yes
C(1) Ti(1) C(3) 58.7(2) yes
C(1) Ti(1) C(4) 58.3(2) yes
C(1) Ti(1) C(5) 35.3(2) yes
C(2) Ti(1) C(3) 35.41(19) yes
C(2) Ti(1) C(4) 58.15(19) yes
C(2) Ti(1) C(5) 58.1(2) yes
C(3) Ti(1) C(4) 34.90(19) yes
C(3) Ti(1) C(5) 58.0(2) yes
C(4) Ti(1) C(5) 34.4(2) yes
Ti(1) N(1) C(11) 136.9(4) yes
Ti(1) N(1) C(14) 113.8(3) yes
C(11) N(1) C(14) 103.9(4) yes
Ti(1) C(1) C(2) 72.1(3) yes
Ti(1) C(1) C(5) 74.4(3) yes
Ti(1) C(1) C(6) 123.3(4) yes
C(2) C(1) C(5) 107.7(5) yes
C(2) C(1) C(6) 126.0(5) yes
C(5) C(1) C(6) 126.0(5) yes
Ti(1) C(2) C(1) 72.9(3) yes
Ti(1) C(2) C(3) 72.6(3) yes
Ti(1) C(2) C(7) 124.2(4) yes
C(1) C(2) C(3) 108.6(5) yes
C(1) C(2) C(7) 125.1(5) yes
C(3) C(2) C(7) 126.2(5) yes
Ti(1) C(3) C(2) 72.0(3) yes
Ti(1) C(3) C(4) 74.8(3) yes
Ti(1) C(3) C(8) 122.4(4) yes
C(2) C(3) C(4) 108.0(5) yes
C(2) C(3) C(8) 127.5(5) yes
C(4) C(3) C(8) 124.4(5) yes
Ti(1) C(4) C(3) 70.3(3) yes
Ti(1) C(4) C(5) 72.6(3) yes
Ti(1) C(4) C(9) 126.4(4) yes
C(3) C(4) C(5) 107.8(5) yes
C(3) C(4) C(9) 126.9(5) yes
C(5) C(4) C(9) 125.2(5) yes
Ti(1) C(5) C(1) 70.3(3) yes
Ti(1) C(5) C(4) 73.0(3) yes
Ti(1) C(5) C(10) 126.1(4) yes
C(1) C(5) C(4) 107.9(5) yes
C(1) C(5) C(10) 125.5(5) yes
C(4) C(5) C(10) 126.5(5) yes
N(1) C(11) C(12) 112.0(6) yes
N(1) C(11) C(15) 120.8(6) yes
C(12) C(11) C(15) 127.1(6) yes
C(11) C(12) C(13) 108.2(5) yes
C(12) C(13) C(14) 105.4(5) yes
C(12) C(13) C(16) 128.0(5) yes
C(14) C(13) C(16) 126.6(6) yes
N(1) C(14) C(13) 110.6(5) yes
C(1) C(6) H(1) 109.5 no
C(1) C(6) H(2) 109.5 no
C(1) C(6) H(3) 109.5 no
H(1) C(6) H(2) 109.5 no
H(1) C(6) H(3) 109.5 no
H(2) C(6) H(3) 109.5 no
C(2) C(7) H(4) 109.5 no
C(2) C(7) H(5) 109.5 no
C(2) C(7) H(6) 109.5 no
H(4) C(7) H(5) 109.5 no
H(4) C(7) H(6) 109.5 no
H(5) C(7) H(6) 109.5 no
C(3) C(8) H(7) 109.5 no
C(3) C(8) H(8) 109.5 no
C(3) C(8) H(9) 109.5 no
H(7) C(8) H(8) 109.5 no
H(7) C(8) H(9) 109.5 no
H(8) C(8) H(9) 109.5 no
C(4) C(9) H(10) 109.5 no
C(4) C(9) H(11) 109.5 no
C(4) C(9) H(12) 109.5 no
H(10) C(9) H(11) 109.5 no
H(10) C(9) H(12) 109.5 no
H(11) C(9) H(12) 109.5 no
C(5) C(10) H(13) 109.5 no
C(5) C(10) H(14) 109.5 no
C(5) C(10) H(15) 109.5 no
H(13) C(10) H(14) 109.5 no
H(13) C(10) H(15) 109.5 no
H(14) C(10) H(15) 109.5 no
C(11) C(12) H(16) 125.9 no
C(13) C(12) H(16) 125.9 no
N(1) C(14) H(17) 124.7 no
C(13) C(14) H(17) 124.7 no
C(11) C(15) H(18) 109.5 no
C(11) C(15) H(19) 109.5 no
C(11) C(15) H(20) 109.5 no
H(18) C(15) H(19) 109.5 no
H(18) C(15) H(20) 109.5 no
H(19) C(15) H(20) 109.5 no
C(13) C(16) H(21) 109.5 no
C(13) C(16) H(22) 109.5 no
C(13) C(16) H(23) 109.5 no
H(21) C(16) H(22) 109.5 no
H(21) C(16) H(23) 109.5 no
H(22) C(16) H(23) 109.5 no

loop_
_geom_bond_atom_site_label_1
_geom_bond_atom_site_label_2
_geom_bond_distance
_geom_bond_publ_flag
Ti(1) Cl(1) 2.2639(19) yes
Ti(1) Cl(2) 2.2458(19) yes
Ti(1) N(1) 1.969(4) yes
Ti(1) C(1) 2.346(6) yes
Ti(1) C(2) 2.337(5) yes
Ti(1) C(3) 2.345(5) yes
Ti(1) C(4) 2.405(5) yes
Ti(1) C(5) 2.400(6) yes
N(1) C(11) 1.386(8) yes
N(1) C(14) 1.453(8) yes
C(1) C(2) 1.406(8) yes
C(1) C(5) 1.441(9) yes
C(1) C(6) 1.507(8) yes
C(2) C(3) 1.424(8) yes
C(2) C(7) 1.503(8) yes
C(3) C(4) 1.425(8) yes
C(3) C(8) 1.498(8) yes
C(4) C(5) 1.421(8) yes
C(4) C(9) 1.486(8) yes
C(5) C(10) 1.490(9) yes
C(11) C(12) 1.325(9) yes
C(11) C(15) 1.473(9) yes
C(12) C(13) 1.463(10) yes
C(13) C(14) 1.350(9) yes
C(13) C(16) 1.500(9) yes
C(6) H(1) 0.950 no
C(6) H(2) 0.950 no
C(6) H(3) 0.950 no
C(7) H(4) 0.950 no
C(7) H(5) 0.950 no
C(7) H(6) 0.950 no
C(8) H(7) 0.950 no
C(8) H(8) 0.950 no
C(8) H(9) 0.950 no
C(9) H(10) 0.950 no
C(9) H(11) 0.950 no
C(9) H(12) 0.950 no
C(10) H(13) 0.950 no
C(10) H(14) 0.950 no
C(10) H(15) 0.950 no
C(12) H(16) 0.950 no
C(14) H(17) 0.950 no
C(15) H(18) 0.950 no
C(15) H(19) 0.950 no
C(15) H(20) 0.950 no
C(16) H(21) 0.950 no
C(16) H(22) 0.950 no
C(16) H(23) 0.950 no

loop_
_geom_contact_atom_site_label_1
_geom_contact_atom_site_label_2
_geom_contact_distance
_geom_contact_site_symmetry_2
Ti(1) C(6) 3.414(7) .
Ti(1) C(7) 3.416(5) .
Ti(1) C(8) 3.392(6) .
Ti(1) C(9) 3.498(6) .
Ti(1) C(10) 3.492(7) .
Ti(1) C(11) 3.128(7) .
Ti(1) C(14) 2.881(6) .
Cl(1) Cl(2) 3.545(2) .
Cl(1) N(1) 3.279(4) .
Cl(1) C(3) 3.308(5) .
Cl(1) C(4) 3.175(6) .
Cl(1) C(8) 3.575(6) .
Cl(1) C(9) 3.353(6) .
Cl(1) C(14) 3.423(6) .
Cl(2) Cl(1) 3.545(2) .
Cl(2) N(1) 3.299(5) .
Cl(2) C(1) 3.327(6) .
Cl(2) C(5) 3.179(6) .
Cl(2) C(10) 3.350(7) .
N(1) Cl(1) 3.279(4) .
N(1) Cl(2) 3.299(5) .
N(1) C(1) 3.456(7) .
N(1) C(2) 2.998(7) .
N(1) C(3) 3.442(7) .
N(1) C(7) 3.191(8) .
N(1) C(12) 2.248(7) .
N(1) C(13) 2.304(8) .
N(1) C(15) 2.487(8) .
C(1) Cl(2) 3.327(6) .
C(1) N(1) 3.456(7) .
C(1) C(3) 2.298(8) .
C(1) C(4) 2.314(8) .
C(1) C(7) 2.582(8) .
C(1) C(10) 2.605(9) .
C(1) C(12) 3.565(8) 1_655
C(2) N(1) 2.998(7) .
C(2) C(4) 2.305(8) .
C(2) C(5) 2.300(8) .
C(2) C(6) 2.597(8) .
C(2) C(8) 2.620(8) .
C(2) C(14) 3.474(8) .
C(3) Cl(1) 3.308(5) .
C(3) N(1) 3.442(7) .
C(3) C(1) 2.298(8) .
C(3) C(5) 2.300(8) .
C(3) C(7) 2.610(8) .
C(3) C(9) 2.604(8) .
C(3) C(14) 3.598(8) .
C(4) Cl(1) 3.175(6) .
C(4) C(1) 2.314(8) .
C(4) C(2) 2.305(8) .
C(4) C(8) 2.586(8) .
C(4) C(10) 2.600(9) .
C(5) Cl(2) 3.179(6) .
C(5) C(2) 2.300(8) .
C(5) C(3) 2.300(8) .
C(5) C(6) 2.627(9) .
C(5) C(9) 2.582(9) .
C(6) Ti(1) 3.414(7) .
C(6) C(2) 2.597(8) .
C(6) C(5) 2.627(9) .
C(6) C(7) 3.157(9) .
C(6) C(10) 3.192(10) .
C(6) C(16) 3.582(9) 3_546
C(7) Ti(1) 3.416(5) .
C(7) N(1) 3.191(8) .
C(7) C(1) 2.582(8) .
C(7) C(3) 2.610(8) .
C(7) C(6) 3.157(9) .
C(7) C(8) 3.223(8) .
C(7) C(11) 3.360(9) .
C(7) C(14) 3.379(9) .
C(8) Ti(1) 3.392(6) .
C(8) Cl(1) 3.575(6) .
C(8) C(2) 2.620(8) .
C(8) C(4) 2.586(8) .
C(8) C(7) 3.223(8) .
C(8) C(9) 3.164(9) .
C(9) Ti(1) 3.498(6) .
C(9) Cl(1) 3.353(6) .
C(9) C(3) 2.604(8) .
C(9) C(5) 2.582(9) .
C(9) C(8) 3.164(9) .
C(9) C(10) 3.164(10) .
C(10) Ti(1) 3.492(7) .
C(10) Cl(2) 3.350(7) .
C(10) C(1) 2.605(9) .
C(10) C(4) 2.600(9) .
C(10) C(6) 3.192(10) .
C(10) C(9) 3.164(10) .
C(11) Ti(1) 3.128(7) .
C(11) C(7) 3.360(9) .
C(11) C(13) 2.260(9) .
C(11) C(14) 2.235(9) .
C(12) N(1) 2.248(7) .
C(12) C(1) 3.565(8) 1_455
C(12) C(14) 2.238(9) .
C(12) C(15) 2.507(10) .
C(12) C(16) 2.663(10) .
C(13) N(1) 2.304(8) .
C(13) C(11) 2.260(9) .
C(14) Ti(1) 2.881(6) .
C(14) Cl(1) 3.423(6) .
C(14) C(2) 3.474(8) .
C(14) C(3) 3.598(8) .
C(14) C(7) 3.379(9) .
C(14) C(11) 2.235(9) .
C(14) C(12) 2.238(9) .
C(14) C(16) 2.547(9) .
C(15) N(1) 2.487(8) .
C(15) C(12) 2.507(10) .
C(16) C(6) 3.582(9) 3_556
C(16) C(12) 2.663(10) .
C(16) C(14) 2.547(9) .
Ti(1) H(1) 3.538 .
Ti(1) H(3) 3.554 .
Ti(1) H(6) 3.490 .
Ti(1) H(7) 3.410 .
Ti(1) H(13) 3.564 .
Ti(1) H(17) 3.003 .
Ti(1) H(20) 3.447 .
Cl(1) H(4) 3.350 4_555
Cl(1) H(5) 3.317 4_555
Cl(1) H(7) 2.983 .
Cl(1) H(8) 3.005 2_457
Cl(1) H(10) 3.263 1_455
Cl(1) H(11) 2.910 .
Cl(1) H(12) 3.461 .
Cl(1) H(16) 3.024 4_455
Cl(1) H(17) 2.958 .
Cl(1) H(23) 3.218 2_557
Cl(2) H(3) 3.192 .
Cl(2) H(3) 3.105 2_447
Cl(2) H(4) 3.201 4_555
Cl(2) H(13) 3.216 .
Cl(2) H(14) 3.111 .
Cl(2) H(14) 3.420 2_447
Cl(2) H(15) 3.252 1_455
Cl(2) H(18) 3.186 .
Cl(2) H(18) 3.426 2_547
Cl(2) H(20) 3.440 .
Cl(2) H(22) 3.340 4_455
N(1) H(5) 3.160 .
N(1) H(6) 2.897 .
N(1) H(15) 3.208 1_455
N(1) H(16) 3.160 .
N(1) H(17) 2.142 .
N(1) H(18) 2.701 .
N(1) H(19) 3.255 .
N(1) H(20) 2.741 .
C(1) H(1) 2.032 .
C(1) H(2) 2.032 .
C(1) H(3) 2.032 .
C(1) H(4) 3.045 .
C(1) H(5) 2.672 .
C(1) H(6) 3.270 .
C(1) H(13) 3.284 .
C(1) H(14) 2.682 .
C(1) H(15) 3.085 .
C(1) H(20) 3.341 .
C(2) H(1) 2.720 .
C(2) H(2) 3.006 .
C(2) H(3) 3.306 .
C(2) H(4) 2.028 .
C(2) H(5) 2.028 .
C(2) H(6) 2.029 .
C(2) H(7) 3.274 .
C(2) H(8) 3.124 .
C(2) H(9) 2.705 .
C(2) H(22) 3.423 1_655
C(3) H(4) 2.962 .
C(3) H(5) 3.340 .
C(3) H(6) 2.769 .
C(3) H(7) 2.023 .
C(3) H(8) 2.023 .
C(3) H(9) 2.023 .
C(3) H(10) 2.988 .
C(3) H(11) 2.744 .
C(3) H(12) 3.323 .
C(3) H(17) 3.409 .
C(3) H(22) 3.484 1_655
C(4) H(7) 2.768 .
C(4) H(8) 2.892 .
C(4) H(9) 3.334 .
C(4) H(10) 2.013 .
C(4) H(11) 2.013 .
C(4) H(12) 2.013 .
C(4) H(13) 2.775 .
C(4) H(14) 3.335 .
C(4) H(15) 2.933 .
C(5) H(1) 3.341 .
C(5) H(2) 3.028 .
C(5) H(3) 2.749 .
C(5) H(10) 3.013 .
C(5) H(11) 3.287 .
C(5) H(12) 2.684 .
C(5) H(13) 2.017 .
C(5) H(14) 2.017 .
C(5) H(15) 2.017 .
C(6) H(4) 3.551 .
C(6) H(5) 2.786 .
C(6) H(14) 2.807 .
C(6) H(18) 3.473 1_655
C(6) H(19) 3.485 1_655
C(6) H(20) 2.794 .
C(6) H(21) 3.130 3_546
C(6) H(22) 3.518 3_546
C(6) H(23) 3.532 3_546
C(7) H(1) 2.863 .
C(7) H(2) 3.433 .
C(7) H(9) 2.849 .
C(7) H(12) 3.235 4_554
C(7) H(13) 3.324 4_554
C(7) H(16) 3.570 1_655
C(7) H(20) 3.591 .
C(7) H(22) 3.157 1_655
C(8) H(4) 3.413 .
C(8) H(6) 2.999 .
C(8) H(10) 3.411 .
C(8) H(10) 3.182 2_457
C(8) H(11) 2.892 .
C(8) H(17) 3.139 .
C(8) H(17) 3.249 2_557
C(8) H(22) 3.368 1_655
C(8) H(23) 3.535 1_655
C(9) H(5) 3.251 4_555
C(9) H(7) 3.014 .
C(9) H(8) 3.240 .
C(9) H(9) 3.470 2_557
C(9) H(13) 2.980 .
C(9) H(15) 3.300 .
C(9) H(16) 3.423 4_555
C(9) H(19) 3.559 4_555
C(10) H(2) 3.460 .
C(10) H(3) 2.908 .
C(10) H(10) 3.491 .
C(10) H(12) 2.833 .
C(10) H(18) 3.418 1_655
C(10) H(21) 3.249 4_555
C(11) H(1) 3.491 .
C(11) H(2) 3.165 1_455
C(11) H(5) 2.966 .
C(11) H(6) 3.119 .
C(11) H(12) 3.367 4_554
C(11) H(15) 3.494 1_455
C(11) H(16) 2.034 .
C(11) H(17) 3.151 .
C(11) H(18) 2.001 .
C(11) H(19) 2.001 .
C(11) H(20) 2.001 .
C(12) H(2) 3.174 1_455
C(12) H(4) 3.310 1_455
C(12) H(5) 3.322 .
C(12) H(6) 3.142 .
C(12) H(12) 3.062 4_554
C(12) H(13) 3.568 4_554
C(12) H(17) 3.161 .
C(12) H(18) 3.102 .
C(12) H(19) 2.595 .
C(12) H(20) 3.085 .
C(12) H(21) 2.971 .
C(12) H(22) 2.859 .
C(12) H(23) 3.398 .
C(13) H(4) 3.418 1_455
C(13) H(6) 2.879 .
C(13) H(16) 2.161 .
C(13) H(17) 2.046 .
C(13) H(21) 2.026 .
C(13) H(22) 2.026 .
C(13) H(23) 2.026 .
C(14) H(6) 2.707 .
C(14) H(7) 3.510 2_457
C(14) H(9) 3.158 .
C(14) H(10) 3.462 1_455
C(14) H(16) 3.153 .
C(14) H(21) 3.065 .
C(14) H(22) 3.192 .
C(14) H(23) 2.638 .
C(15) H(1) 2.975 .
C(15) H(2) 2.947 1_455
C(15) H(5) 3.363 .
C(15) H(12) 3.499 4_554
C(15) H(14) 3.474 2_447
C(15) H(16) 2.801 .
C(16) H(1) 3.160 3_556
C(16) H(2) 3.455 3_556
C(16) H(3) 3.563 3_556
C(16) H(4) 3.211 1_455
C(16) H(8) 3.185 1_455
C(16) H(11) 3.505 2_457
C(16) H(13) 3.562 4_554
C(16) H(16) 2.973 .
C(16) H(17) 2.817 .
H(1) Ti(1) 3.538 .
H(1) C(1) 2.032 .
H(1) C(2) 2.720 .
H(1) C(5) 3.341 .
H(1) C(7) 2.863 .
H(1) C(11) 3.491 .
H(1) C(15) 2.975 .
H(1) C(16) 3.160 3_546
H(1) H(2) 1.551 .
H(1) H(3) 1.551 .
H(1) H(4) 3.351 .
H(1) H(5) 2.248 .
H(1) H(6) 3.598 .
H(1) H(18) 3.502 .
H(1) H(19) 3.467 .
H(1) H(20) 2.055 .
H(1) H(21) 2.675 3_546
H(1) H(22) 3.339 3_546
H(1) H(23) 2.980 3_546
H(2) C(1) 2.032 .
H(2) C(2) 3.006 .
H(2) C(5) 3.028 .
H(2) C(7) 3.433 .
H(2) C(10) 3.460 .
H(2) C(11) 3.165 1_655
H(2) C(12) 3.174 1_655
H(2) C(15) 2.947 1_655
H(2) C(16) 3.455 3_546
H(2) H(1) 1.551 .
H(2) H(3) 1.551 .
H(2) H(4) 3.580 .
H(2) H(5) 3.101 .
H(2) H(14) 3.101 .
H(2) H(16) 2.948 1_655
H(2) H(18) 2.783 1_655
H(2) H(19) 2.564 1_655
H(2) H(20) 3.580 .
H(2) H(21) 3.244 3_546
H(2) H(22) 3.196 3_546
H(2) H(23) 3.353 3_546
H(3) Ti(1) 3.554 .
H(3) Cl(2) 3.192 .
H(3) Cl(2) 3.105 2_547
H(3) C(1) 2.032 .
H(3) C(2) 3.306 .
H(3) C(5) 2.749 .
H(3) C(10) 2.908 .
H(3) C(16) 3.563 3_546
H(3) H(1) 1.551 .
H(3) H(2) 1.551 .
H(3) H(14) 2.285 .
H(3) H(14) 3.539 2_447
H(3) H(15) 3.427 .
H(3) H(15) 3.543 2_447
H(3) H(18) 3.520 1_655
H(3) H(18) 3.585 2_547
H(3) H(20) 2.898 .
H(3) H(21) 2.974 3_546
H(3) H(22) 3.446 3_546
H(4) Cl(1) 3.350 4_554
H(4) Cl(2) 3.201 4_554
H(4) C(1) 3.045 .
H(4) C(2) 2.028 .
H(4) C(3) 2.962 .
H(4) C(6) 3.551 .
H(4) C(8) 3.413 .
H(4) C(12) 3.310 1_655
H(4) C(13) 3.418 1_655
H(4) C(16) 3.211 1_655
H(4) H(1) 3.351 .
H(4) H(2) 3.580 .
H(4) H(5) 1.551 .
H(4) H(6) 1.551 .
H(4) H(9) 3.046 .
H(4) H(12) 3.537 4_554
H(4) H(13) 3.334 4_554
H(4) H(16) 2.936 1_655
H(4) H(22) 2.382 1_655
H(5) Cl(1) 3.317 4_554
H(5) N(1) 3.160 .
H(5) C(1) 2.672 .
H(5) C(2) 2.028 .
H(5) C(3) 3.340 .
H(5) C(6) 2.786 .
H(5) C(9) 3.251 4_554
H(5) C(11) 2.966 .
H(5) C(12) 3.322 .
H(5) C(15) 3.363 .
H(5) H(1) 2.248 .
H(5) H(2) 3.101 .
H(5) H(4) 1.551 .
H(5) H(6) 1.551 .
H(5) H(11) 3.250 4_554
H(5) H(12) 2.487 4_554
H(5) H(13) 3.217 4_554
H(5) H(20) 2.881 .
H(6) Ti(1) 3.490 .
H(6) N(1) 2.897 .
H(6) C(1) 3.270 .
H(6) C(2) 2.029 .
H(6) C(3) 2.769 .
H(6) C(8) 2.999 .
H(6) C(11) 3.119 .
H(6) C(12) 3.142 .
H(6) C(13) 2.879 .
H(6) C(14) 2.707 .
H(6) H(1) 3.598 .
H(6) H(4) 1.551 .
H(6) H(5) 1.551 .
H(6) H(8) 3.566 .
H(6) H(9) 2.396 .
H(6) H(12) 3.278 4_554
H(6) H(13) 2.885 4_554
H(6) H(17) 3.061 .
H(6) H(21) 3.377 .
H(6) H(22) 3.455 1_655
H(7) Ti(1) 3.410 .
H(7) Cl(1) 2.983 .
H(7) C(2) 3.274 .
H(7) C(3) 2.023 .
H(7) C(4) 2.768 .
H(7) C(9) 3.014 .
H(7) C(14) 3.510 2_557
H(7) H(8) 1.551 .
H(7) H(8) 2.963 2_457
H(7) H(9) 1.551 .
H(7) H(10) 3.394 .
H(7) H(10) 2.924 2_457
H(7) H(11) 2.480 .
H(7) H(11) 3.567 2_457
H(7) H(17) 2.945 .
H(7) H(17) 2.704 2_557
H(7) H(23) 3.130 2_557
H(8) Cl(1) 3.005 2_557
H(8) C(2) 3.124 .
H(8) C(3) 2.023 .
H(8) C(4) 2.892 .
H(8) C(9) 3.240 .
H(8) C(16) 3.185 1_655
H(8) H(6) 3.566 .
H(8) H(7) 1.551 .
H(8) H(7) 2.963 2_557
H(8) H(9) 1.551 .
H(8) H(10) 3.216 .
H(8) H(10) 3.272 2_457
H(8) H(11) 3.028 .
H(8) H(17) 2.929 2_557
H(8) H(22) 2.925 1_655
H(8) H(23) 2.747 1_655
H(9) C(2) 2.705 .
H(9) C(3) 2.023 .
H(9) C(4) 3.334 .
H(9) C(7) 2.849 .
H(9) C(9) 3.470 2_457
H(9) C(14) 3.158 .
H(9) H(4) 3.046 .
H(9) H(6) 2.396 .
H(9) H(7) 1.551 .
H(9) H(8) 1.551 .
H(9) H(10) 2.834 2_457
H(9) H(11) 3.235 2_457
H(9) H(17) 2.734 .
H(9) H(19) 3.492 3_556
H(9) H(22) 3.271 1_655
H(10) Cl(1) 3.263 1_655
H(10) C(3) 2.988 .
H(10) C(4) 2.013 .
H(10) C(5) 3.013 .
H(10) C(8) 3.411 .
H(10) C(8) 3.182 2_557
H(10) C(10) 3.491 .
H(10) C(14) 3.462 1_655
H(10) H(7) 3.394 .
H(10) H(7) 2.924 2_557
H(10) H(8) 3.216 .
H(10) H(8) 3.272 2_557
H(10) H(9) 2.834 2_557
H(10) H(11) 1.551 .
H(10) H(12) 1.551 .
H(10) H(13) 3.428 .
H(10) H(15) 3.365 .
H(10) H(16) 3.198 4_555
H(10) H(17) 3.160 1_655
H(10) H(19) 3.389 4_555
H(11) Cl(1) 2.910 .
H(11) C(3) 2.744 .
H(11) C(4) 2.013 .
H(11) C(5) 3.287 .
H(11) C(8) 2.892 .
H(11) C(16) 3.505 2_557
H(11) H(5) 3.250 4_555
H(11) H(7) 2.480 .
H(11) H(7) 3.567 2_557
H(11) H(8) 3.028 .
H(11) H(9) 3.235 2_557
H(11) H(10) 1.551 .
H(11) H(12) 1.551 .
H(11) H(17) 3.212 2_557
H(11) H(19) 3.516 4_555
H(11) H(23) 2.676 2_557
H(12) Cl(1) 3.461 .
H(12) C(3) 3.323 .
H(12) C(4) 2.013 .
H(12) C(5) 2.684 .
H(12) C(7) 3.235 4_555
H(12) C(10) 2.833 .
H(12) C(11) 3.367 4_555
H(12) C(12) 3.062 4_555
H(12) C(15) 3.499 4_555
H(12) H(4) 3.537 4_555
H(12) H(5) 2.487 4_555
H(12) H(6) 3.278 4_555
H(12) H(10) 1.551 .
H(12) H(11) 1.551 .
H(12) H(13) 2.397 .
H(12) H(15) 3.015 .
H(12) H(16) 2.779 4_555
H(12) H(19) 3.197 4_555
H(12) H(20) 3.384 4_555
H(13) Ti(1) 3.564 .
H(13) Cl(2) 3.216 .
H(13) C(1) 3.284 .
H(13) C(4) 2.775 .
H(13) C(5) 2.017 .
H(13) C(7) 3.324 4_555
H(13) C(9) 2.980 .
H(13) C(12) 3.568 4_555
H(13) C(16) 3.562 4_555
H(13) H(4) 3.334 4_555
H(13) H(5) 3.217 4_555
H(13) H(6) 2.885 4_555
H(13) H(10) 3.428 .
H(13) H(12) 2.397 .
H(13) H(14) 1.551 .
H(13) H(15) 1.551 .
H(13) H(16) 3.445 4_555
H(13) H(21) 2.795 4_555
H(14) Cl(2) 3.111 .
H(14) Cl(2) 3.420 2_547
H(14) C(1) 2.682 .
H(14) C(4) 3.335 .
H(14) C(5) 2.017 .
H(14) C(6) 2.807 .
H(14) C(15) 3.474 2_547
H(14) H(2) 3.101 .
H(14) H(3) 2.285 .
H(14) H(3) 3.539 2_547
H(14) H(13) 1.551 .
H(14) H(15) 1.551 .
H(14) H(18) 3.255 1_655
H(14) H(18) 2.939 2_547
H(14) H(20) 3.219 2_547
H(14) H(21) 3.388 4_555
H(15) Cl(2) 3.252 1_655
H(15) N(1) 3.208 1_655
H(15) C(1) 3.085 .
H(15) C(4) 2.933 .
H(15) C(5) 2.017 .
H(15) C(9) 3.300 .
H(15) C(11) 3.494 1_655
H(15) H(3) 3.427 .
H(15) H(3) 3.543 2_547
H(15) H(10) 3.365 .
H(15) H(12) 3.015 .
H(15) H(13) 1.551 .
H(15) H(14) 1.551 .
H(15) H(16) 3.569 4_555
H(15) H(18) 2.880 1_655
H(15) H(21) 3.056 4_555
H(16) Cl(1) 3.024 4_454
H(16) N(1) 3.160 .
H(16) C(7) 3.570 1_455
H(16) C(9) 3.423 4_554
H(16) C(11) 2.034 .
H(16) C(13) 2.161 .
H(16) C(14) 3.153 .
H(16) C(15) 2.801 .
H(16) C(16) 2.973 .
H(16) H(2) 2.948 1_455
H(16) H(4) 2.936 1_455
H(16) H(10) 3.198 4_554
H(16) H(12) 2.779 4_554
H(16) H(13) 3.445 4_554
H(16) H(15) 3.569 4_554
H(16) H(18) 3.445 .
H(16) H(19) 2.548 .
H(16) H(20) 3.417 .
H(16) H(21) 3.154 .
H(16) H(22) 2.937 .
H(17) Ti(1) 3.003 .
H(17) Cl(1) 2.958 .
H(17) N(1) 2.142 .
H(17) C(3) 3.409 .
H(17) C(8) 3.139 .
H(17) C(8) 3.249 2_457
H(17) C(11) 3.151 .
H(17) C(12) 3.161 .
H(17) C(13) 2.046 .
H(17) C(16) 2.817 .
H(17) H(6) 3.061 .
H(17) H(7) 2.945 .
H(17) H(7) 2.704 2_457
H(17) H(8) 2.929 2_457
H(17) H(9) 2.734 .
H(17) H(10) 3.160 1_455
H(17) H(11) 3.212 2_457
H(17) H(21) 3.344 .
H(17) H(22) 3.536 .
H(17) H(23) 2.576 .
H(18) Cl(2) 3.186 .
H(18) Cl(2) 3.426 2_447
H(18) N(1) 2.701 .
H(18) C(6) 3.473 1_455
H(18) C(10) 3.418 1_455
H(18) C(11) 2.001 .
H(18) C(12) 3.102 .
H(18) H(1) 3.502 .
H(18) H(2) 2.783 1_455
H(18) H(3) 3.520 1_455
H(18) H(3) 3.585 2_447
H(18) H(14) 3.255 1_455
H(18) H(14) 2.939 2_447
H(18) H(15) 2.880 1_455
H(18) H(16) 3.445 .
H(18) H(19) 1.551 .
H(18) H(20) 1.551 .
H(19) N(1) 3.255 .
H(19) C(6) 3.485 1_455
H(19) C(9) 3.559 4_554
H(19) C(11) 2.001 .
H(19) C(12) 2.595 .
H(19) H(1) 3.467 .
H(19) H(2) 2.564 1_455
H(19) H(9) 3.492 3_546
H(19) H(10) 3.389 4_554
H(19) H(11) 3.516 4_554
H(19) H(12) 3.197 4_554
H(19) H(16) 2.548 .
H(19) H(18) 1.551 .
H(19) H(20) 1.551 .
H(20) Ti(1) 3.447 .
H(20) Cl(2) 3.440 .
H(20) N(1) 2.741 .
H(20) C(1) 3.341 .
H(20) C(6) 2.794 .
H(20) C(7) 3.591 .
H(20) C(11) 2.001 .
H(20) C(12) 3.085 .
H(20) H(1) 2.055 .
H(20) H(2) 3.580 .
H(20) H(3) 2.898 .
H(20) H(5) 2.881 .
H(20) H(12) 3.384 4_554
H(20) H(14) 3.219 2_447
H(20) H(16) 3.417 .
H(20) H(18) 1.551 .
H(20) H(19) 1.551 .
H(20) H(21) 3.080 3_546
H(21) C(6) 3.130 3_556
H(21) C(10) 3.249 4_554
H(21) C(12) 2.971 .
H(21) C(13) 2.026 .
H(21) C(14) 3.065 .
H(21) H(1) 2.675 3_556
H(21) H(2) 3.244 3_556
H(21) H(3) 2.974 3_556
H(21) H(6) 3.377 .
H(21) H(13) 2.795 4_554
H(21) H(14) 3.388 4_554
H(21) H(15) 3.056 4_554
H(21) H(16) 3.154 .
H(21) H(17) 3.344 .
H(21) H(20) 3.080 3_556
H(21) H(22) 1.551 .
H(21) H(23) 1.551 .
H(22) Cl(2) 3.340 4_454
H(22) C(2) 3.423 1_455
H(22) C(3) 3.484 1_455
H(22) C(6) 3.518 3_556
H(22) C(7) 3.157 1_455
H(22) C(8) 3.368 1_455
H(22) C(12) 2.859 .
H(22) C(13) 2.026 .
H(22) C(14) 3.192 .
H(22) H(1) 3.339 3_556
H(22) H(2) 3.196 3_556
H(22) H(3) 3.446 3_556
H(22) H(4) 2.382 1_455
H(22) H(6) 3.455 1_455
H(22) H(8) 2.925 1_455
H(22) H(9) 3.271 1_455
H(22) H(16) 2.937 .
H(22) H(17) 3.536 .
H(22) H(21) 1.551 .
H(22) H(23) 1.551 .
H(23) Cl(1) 3.218 2_457
H(23) C(6) 3.532 3_556
H(23) C(8) 3.535 1_455
H(23) C(12) 3.398 .
H(23) C(13) 2.026 .
H(23) C(14) 2.638 .
H(23) H(1) 2.980 3_556
H(23) H(2) 3.353 3_556
H(23) H(7) 3.130 2_457
H(23) H(8) 2.747 1_455
H(23) H(11) 2.676 2_457
H(23) H(17) 2.576 .
H(23) H(21) 1.551 .
H(23) H(22) 1.551 .

loop_
_geom_torsion_atom_site_label_1
_geom_torsion_atom_site_label_2
_geom_torsion_atom_site_label_3
_geom_torsion_atom_site_label_4
_geom_torsion
Cl(1) Ti(1) N(1) C(11) -163.6(6)
Cl(1) Ti(1) N(1) C(14) 47.6(3)
Cl(1) Ti(1) C(1) C(2) -76.6(4)
Cl(1) Ti(1) C(1) C(5) 38.4(4)
Cl(1) Ti(1) C(1) C(6) 161.6(3)
Cl(1) Ti(1) C(2) C(1) 135.1(3)
Cl(1) Ti(1) C(2) C(3) 18.6(3)
Cl(1) Ti(1) C(2) C(7) -103.7(4)
Cl(1) Ti(1) C(3) C(2) -165.0(3)
Cl(1) Ti(1) C(3) C(4) 79.9(3)
Cl(1) Ti(1) C(3) C(8) -41.5(4)
Cl(1) Ti(1) C(4) C(3) -99.3(3)
Cl(1) Ti(1) C(4) C(5) 143.8(3)
Cl(1) Ti(1) C(4) C(9) 22.5(5)
Cl(1) Ti(1) C(5) C(1) -156.6(2)
Cl(1) Ti(1) C(5) C(4) -39.8(3)
Cl(1) Ti(1) C(5) C(10) 83.3(5)
Cl(2) Ti(1) N(1) C(11) -56.6(6)
Cl(2) Ti(1) N(1) C(14) 154.6(3)
Cl(2) Ti(1) C(1) C(2) 165.5(3)
Cl(2) Ti(1) C(1) C(5) -79.6(3)
Cl(2) Ti(1) C(1) C(6) 43.6(5)
Cl(2) Ti(1) C(2) C(1) -18.2(4)
Cl(2) Ti(1) C(2) C(3) -134.6(2)
Cl(2) Ti(1) C(2) C(7) 103.0(4)
Cl(2) Ti(1) C(3) C(2) 78.5(4)
Cl(2) Ti(1) C(3) C(4) -36.6(4)
Cl(2) Ti(1) C(3) C(8) -158.0(3)
Cl(2) Ti(1) C(4) C(3) 157.7(2)
Cl(2) Ti(1) C(4) C(5) 40.8(3)
Cl(2) Ti(1) C(4) C(9) -80.5(5)
Cl(2) Ti(1) C(5) C(1) 100.2(3)
Cl(2) Ti(1) C(5) C(4) -143.1(3)
Cl(2) Ti(1) C(5) C(10) -20.0(5)
N(1) Ti(1) C(1) C(2) 61.3(3)
N(1) Ti(1) C(1) C(5) 176.2(3)
N(1) Ti(1) C(1) C(6) -60.6(5)
C(1) Ti(1) N(1) C(11) 40.2(6)
C(1) Ti(1) N(1) C(14) -108.6(4)
N(1) Ti(1) C(2) C(1) -122.5(3)
N(1) Ti(1) C(2) C(3) 121.0(3)
N(1) Ti(1) C(2) C(7) -1.3(4)
C(2) Ti(1) N(1) C(11) 70.4(6)
C(2) Ti(1) N(1) C(14) -78.5(4)
N(1) Ti(1) C(3) C(2) -62.7(3)
N(1) Ti(1) C(3) C(4) -177.9(3)
N(1) Ti(1) C(3) C(8) 60.7(5)
C(3) Ti(1) N(1) C(11) 101.4(6)
C(3) Ti(1) N(1) C(14) -47.4(4)
N(1) Ti(1) C(4) C(3) 3.2(5)
N(1) Ti(1) C(4) C(5) -113.7(4)
N(1) Ti(1) C(4) C(9) 125.0(5)
C(4) Ti(1) N(1) C(11) 99.5(6)
C(4) Ti(1) N(1) C(14) -49.3(5)
N(1) Ti(1) C(5) C(1) -5.8(5)
N(1) Ti(1) C(5) C(4) 111.0(4)
N(1) Ti(1) C(5) C(10) -125.9(5)
C(5) Ti(1) N(1) C(11) 43.7(7)
C(5) Ti(1) N(1) C(14) -105.2(4)
C(1) Ti(1) C(2) C(3) -116.5(4)
C(1) Ti(1) C(2) C(7) 121.2(6)
C(2) Ti(1) C(1) C(5) 115.0(4)
C(2) Ti(1) C(1) C(6) -121.8(6)
C(1) Ti(1) C(3) C(2) 36.9(3)
C(1) Ti(1) C(3) C(4) -78.2(3)
C(1) Ti(1) C(3) C(8) 160.3(5)
C(3) Ti(1) C(1) C(2) -37.4(3)
C(3) Ti(1) C(1) C(5) 77.6(3)
C(3) Ti(1) C(1) C(6) -159.2(5)
C(1) Ti(1) C(4) C(3) 79.5(3)
C(1) Ti(1) C(4) C(5) -37.4(3)
C(1) Ti(1) C(4) C(9) -158.7(6)
C(4) Ti(1) C(1) C(2) -78.6(3)
C(4) Ti(1) C(1) C(5) 36.4(3)
C(4) Ti(1) C(1) C(6) 159.6(5)
C(1) Ti(1) C(5) C(4) 116.7(5)
C(1) Ti(1) C(5) C(10) -120.1(6)
C(5) Ti(1) C(1) C(2) -115.0(4)
C(5) Ti(1) C(1) C(6) 123.2(6)
C(2) Ti(1) C(3) C(4) -115.1(4)
C(2) Ti(1) C(3) C(8) 123.4(6)
C(3) Ti(1) C(2) C(1) 116.5(4)
C(3) Ti(1) C(2) C(7) -122.3(6)
C(2) Ti(1) C(4) C(3) 38.1(3)
C(2) Ti(1) C(4) C(5) -78.8(3)
C(2) Ti(1) C(4) C(9) 160.0(6)
C(4) Ti(1) C(2) C(1) 78.9(3)
C(4) Ti(1) C(2) C(3) -37.6(3)
C(4) Ti(1) C(2) C(7) -159.9(5)
C(2) Ti(1) C(5) C(1) -37.7(3)
C(2) Ti(1) C(5) C(4) 79.0(3)
C(2) Ti(1) C(5) C(10) -157.9(6)
C(5) Ti(1) C(2) C(1) 38.1(3)
C(5) Ti(1) C(2) C(3) -78.3(3)
C(5) Ti(1) C(2) C(7) 159.3(5)
C(3) Ti(1) C(4) C(5) -116.9(5)
C(3) Ti(1) C(4) C(9) 121.8(6)
C(4) Ti(1) C(3) C(2) 115.1(4)
C(4) Ti(1) C(3) C(8) -121.4(6)
C(3) Ti(1) C(5) C(1) -79.7(3)
C(3) Ti(1) C(5) C(4) 37.0(3)
C(3) Ti(1) C(5) C(10) 160.1(6)
C(5) Ti(1) C(3) C(2) 78.7(3)
C(5) Ti(1) C(3) C(4) -36.5(3)
C(5) Ti(1) C(3) C(8) -157.9(5)
C(4) Ti(1) C(5) C(1) -116.7(5)
C(4) Ti(1) C(5) C(10) 123.1(7)
C(5) Ti(1) C(4) C(3) 116.9(5)
C(5) Ti(1) C(4) C(9) -121.3(6)
Ti(1) N(1) C(11) C(12) -151.8(5)
Ti(1) N(1) C(11) C(15) 29.5(10)
Ti(1) N(1) C(14) C(13) 158.9(4)
C(11) N(1) C(14) C(13) 0.2(6)
C(14) N(1) C(11) C(12) -1.0(7)
C(14) N(1) C(11) C(15) -179.7(6)
Ti(1) C(1) C(2) C(3) 64.3(4)
Ti(1) C(1) C(2) C(7) -120.2(5)
Ti(1) C(1) C(5) C(4) -63.8(4)
Ti(1) C(1) C(5) C(10) 120.9(6)
C(2) C(1) C(5) Ti(1) 64.9(4)
C(2) C(1) C(5) C(4) 1.1(6)
C(2) C(1) C(5) C(10) -174.1(5)
C(5) C(1) C(2) Ti(1) -66.4(4)
C(5) C(1) C(2) C(3) -2.1(6)
C(5) C(1) C(2) C(7) 173.4(5)
C(6) C(1) C(2) Ti(1) 118.6(6)
C(6) C(1) C(2) C(3) -177.1(5)
C(6) C(1) C(2) C(7) -1.6(9)
C(6) C(1) C(5) Ti(1) -120.1(6)
C(6) C(1) C(5) C(4) 176.1(5)
C(6) C(1) C(5) C(10) 0.9(10)
Ti(1) C(2) C(3) C(4) 66.7(4)
Ti(1) C(2) C(3) C(8) -117.4(6)
C(1) C(2) C(3) Ti(1) -64.5(4)
C(1) C(2) C(3) C(4) 2.2(6)
C(1) C(2) C(3) C(8) 178.1(5)
C(7) C(2) C(3) Ti(1) 120.1(6)
C(7) C(2) C(3) C(4) -173.2(5)
C(7) C(2) C(3) C(8) 2.7(9)
Ti(1) C(3) C(4) C(5) 63.3(4)
Ti(1) C(3) C(4) C(9) -121.3(6)
C(2) C(3) C(4) Ti(1) -64.8(3)
C(2) C(3) C(4) C(5) -1.5(6)
C(2) C(3) C(4) C(9) 173.9(5)
C(8) C(3) C(4) Ti(1) 119.2(5)
C(8) C(3) C(4) C(5) -177.5(5)
C(8) C(3) C(4) C(9) -2.1(9)
Ti(1) C(4) C(5) C(1) 62.1(4)
Ti(1) C(4) C(5) C(10) -122.7(6)
C(3) C(4) C(5) Ti(1) -61.8(4)
C(3) C(4) C(5) C(1) 0.3(5)
C(3) C(4) C(5) C(10) 175.5(6)
C(9) C(4) C(5) Ti(1) 122.7(5)
C(9) C(4) C(5) C(1) -175.3(5)
C(9) C(4) C(5) C(10) -0.1(8)
N(1) C(11) C(12) C(13) 1.4(7)
C(15) C(11) C(12) C(13) 179.9(5)
C(11) C(12) C(13) C(14) -1.2(7)
C(11) C(12) C(13) C(16) 176.2(6)
C(12) C(13) C(14) N(1) 0.5(7)
C(16) C(13) C(14) N(1) -176.9(6)
